data_4135585
loop_
_publ_author_name
'Merzlyakova, Elena'
'Wolf, Silke'
'Lebedkin, Sergei'
'Bayarjargal, Lkhamsuren'
'Neumeier, B. Lilli'
'Bartenbach, Daniel'
'Holzer, Christof'
'Klopper, Wim'
'Winkler, Bjoern'
'Kappes, Manfred'
'Feldmann, Claus'

_publ_contact_author
;
      Prof. Dr. Clas Feldmann
      Karlsruhe Institute of Technology (KIT), CS
      Institut fuer Anorganische Chemie (AOC)
      Engesserstr. 15, Geb. 30.45
      76131 Karlsruhe 
      Deutschland
;
_publ_section_title
;
 18-Crown-6 Coordinated Metal Halides with Bright Luminescence and
 Nonlinear Optical Effects.
;
_journal_issue 2
_journal_name_full 'Journal of the American Chemical Society'
_journal_page_first 798
_journal_page_last 804
_journal_paper_doi 10.1021/jacs.0c09454
_journal_volume 143
_journal_year 2021
_chemical_formula_moiety 'C12 Eu O6, 2(I)'
_chemical_formula_sum 'C12 H24 Eu I2 O6'
_chemical_formula_weight 645.88
_space_group_crystal_system monoclinic
_space_group_IT_number 12
_space_group_name_Hall '-C 2y'
_space_group_name_H-M_alt 'C 1 2/m 1'
_audit_creation_date 2020-03-23
_audit_creation_method
;
Olex2 1.3
(compiled 2020.02.04 svn.rd84adfe8 for OlexSys, GUI svn.r6032)
;
_cell_angle_alpha 90
_cell_angle_beta 120.34(3)
_cell_angle_gamma 90
_cell_formula_units_Z 2
_cell_length_a 12.962(3)
_cell_length_b 10.883(2)
_cell_length_c 8.0284(16)
_cell_measurement_reflns_used 3023
_cell_measurement_temperature 200(2)
_cell_measurement_theta_max 29.2
_cell_measurement_theta_min 1.15
_cell_volume 977.4(5)
_computing_cell_refinement 'CELL, SELECT (STOE)'
_computing_data_collection 'EXPOSE (STOE)'
_computing_data_reduction 'INTEGRATE (STOE)'
_computing_molecular_graphics 'Olex2 1.3 (Dolomanov et al., 2009)'
_computing_publication_material 'Olex2 1.3 (Dolomanov et al., 2009)'
_computing_structure_refinement 'SHELXL 2018/3 (Sheldrick, 2015)'
_computing_structure_solution 'SHELXS 2018/3 (Sheldrick, 2015)'
_diffrn_ambient_temperature 200(2)
_diffrn_measured_fraction_theta_full 1.000
_diffrn_measured_fraction_theta_max 0.990
_diffrn_measurement_device_type 'STOE IPDS II'
_diffrn_measurement_method 'image plate'
_diffrn_radiation_type MoK\a
_diffrn_radiation_wavelength 0.71073
_diffrn_reflns_av_R_equivalents 0.0908
_diffrn_reflns_av_unetI/netI 0.0841
_diffrn_reflns_Laue_measured_fraction_full 1.000
_diffrn_reflns_Laue_measured_fraction_max 0.990
_diffrn_reflns_limit_h_max 17
_diffrn_reflns_limit_h_min -17
_diffrn_reflns_limit_k_max 14
_diffrn_reflns_limit_k_min -14
_diffrn_reflns_limit_l_max 9
_diffrn_reflns_limit_l_min -10
_diffrn_reflns_number 4663
_diffrn_reflns_point_group_measured_fraction_full 1.000
_diffrn_reflns_point_group_measured_fraction_max 0.990
_diffrn_reflns_theta_full 25.242
_diffrn_reflns_theta_max 29.213
_diffrn_reflns_theta_min 2.611
_diffrn_source 'fine-focus sealed tube'
_exptl_absorpt_coefficient_mu 6.383
_exptl_absorpt_correction_T_max 0.809
_exptl_absorpt_correction_T_min 0.619
_exptl_absorpt_correction_type numerical
_exptl_absorpt_process_details
'(X-RED, Data Reduction Program, Version 1.61.1, Stoe & Cie GmbH, Darmstadt 2014.; X-SHAPE, Crystal Optimisation for Numerical Absorption Correction, Version 2.17, Stoe & Cie GmbH, Darmstadt 2014.)'
_exptl_crystal_colour colorless
_exptl_crystal_density_diffrn 2.195
_exptl_crystal_description block
_exptl_crystal_F_000 578
_exptl_crystal_size_max 0.03
_exptl_crystal_size_mid 0.025
_exptl_crystal_size_min 0.02
_refine_diff_density_max 2.206
_refine_diff_density_min -1.692
_refine_diff_density_rms 0.231
_refine_ls_extinction_method none
_refine_ls_goodness_of_fit_ref 0.978
_refine_ls_hydrogen_treatment undef
_refine_ls_matrix_type full
_refine_ls_number_parameters 80
_refine_ls_number_reflns 1389
_refine_ls_number_restraints 0
_refine_ls_restrained_S_all 0.978
_refine_ls_R_factor_all 0.0940
_refine_ls_R_factor_gt 0.0424
_refine_ls_shift/su_max 0.000
_refine_ls_shift/su_mean 0.000
_refine_ls_structure_factor_coef Fsqd
_refine_ls_weighting_details 'w=1/[\s^2^(Fo^2^)+(0.0397P)^2^] where P=(Fo^2^+2Fc^2^)/3'
_refine_ls_weighting_scheme calc
_refine_ls_wR_factor_gt 0.0803
_refine_ls_wR_factor_ref 0.0948
_reflns_Friedel_coverage 0.000
_reflns_number_gt 837
_reflns_number_total 1389
_reflns_threshold_expression 'I > 2\s(I)'
_cod_data_source_file ja0c09454_si_011.cif
_cod_data_source_block EuI2(18-crown-6)
_cod_original_cell_volume 977.4(4)
_cod_database_code 4135585
_shelx_shelxl_version_number 2018/3
_shelx_space_group_comment
;
The symmetry employed for this shelxl refinement is uniquely defined
by the following loop, which should always be used as a source of
symmetry information in preference to the above space-group names.
They are only intended as comments.
;
_olex2_refinement_description
;
1. Others
 Fixed Sof: O1(0.5) O2(0.5) O3(0.5) C1(0.5) C2(0.5) C4(0.5)
;
_olex2_submission_special_instructions 'No special instructions were received'

loop_
_space_group_symop_operation_xyz
'x, y, z'
'-x, y, -z'
'x+1/2, y+1/2, z'
'-x+1/2, y+1/2, -z'
'-x, -y, -z'
'x, -y, z'
'-x+1/2, -y+1/2, -z'
'x+1/2, -y+1/2, z'

loop_
_atom_site_label
_atom_site_type_symbol
_atom_site_fract_x
_atom_site_fract_y
_atom_site_fract_z
_atom_site_U_iso_or_equiv
_atom_site_adp_type
_atom_site_occupancy
_atom_site_site_symmetry_order
_atom_site_calc_flag
_atom_site_refinement_flags_posn
_atom_site_refinement_flags_adp
_atom_site_refinement_flags_occupancy
_atom_site_disorder_assembly
_atom_site_disorder_group
Eu1 Eu 0.000000 0.000000 0.000000 0.0231(3) Uani 1 4 d S T P . .
O1 O 0.0975(9) 0.0790(11) -0.2126(17) 0.029(2) Uani 0.5 1 d . . P . .
O2 O 0.4226(10) -0.3310(11) 0.1618(16) 0.029(2) Uani 0.5 1 d . . P . .
O3 O -0.0439(10) 0.2429(12) 0.0114(17) 0.033(3) Uani 0.5 1 d . . P . .
C1 C 0.382(2) -0.370(2) 0.293(3) 0.044(5) Uani 0.5 1 d . . P . .
C2 C 0.3584(17) -0.298(2) 0.187(3) 0.040(4) Uani 0.5 1 d . . P . .
C3 C 0.1806(12) 0.000000 -0.215(2) 0.040(3) Uani 1 2 d S T P . .
C4 C -0.0018(18) 0.3312(18) 0.062(3) 0.041(4) Uani 0.5 1 d . . P . .
C5 C -0.0251(13) 0.2795(10) 0.206(2) 0.066(4) Uani 1 1 d . . . . .
I1 I 0.26725(6) 0.000000 0.37035(11) 0.0340(3) Uani 1 2 d S T P . .

loop_
_atom_site_aniso_label
_atom_site_aniso_U_11
_atom_site_aniso_U_22
_atom_site_aniso_U_33
_atom_site_aniso_U_23
_atom_site_aniso_U_13
_atom_site_aniso_U_12
Eu1 0.0234(5) 0.0206(6) 0.0265(5) 0.000 0.0136(4) 0.000
O1 0.026(5) 0.024(6) 0.036(6) -0.003(5) 0.014(5) -0.010(4)
O2 0.028(5) 0.025(6) 0.034(6) 0.006(5) 0.017(5) 0.004(5)
O3 0.038(6) 0.026(7) 0.036(6) -0.007(5) 0.020(5) 0.001(5)
C1 0.074(14) 0.034(10) 0.037(10) -0.012(9) 0.037(10) -0.019(10)
C2 0.034(9) 0.037(11) 0.045(10) -0.001(9) 0.016(8) 0.001(8)
C3 0.048(7) 0.045(8) 0.050(7) 0.000 0.043(6) 0.000
C4 0.048(10) 0.026(10) 0.068(13) 0.010(9) 0.042(10) 0.008(8)
C5 0.114(11) 0.028(6) 0.094(9) -0.015(6) 0.080(9) -0.015(6)
I1 0.0297(5) 0.0399(7) 0.0304(5) 0.000 0.0138(5) 0.000

loop_
_atom_type_symbol
_atom_type_description
_atom_type_scat_dispersion_real
_atom_type_scat_dispersion_imag
_atom_type_scat_source
C C 0.0033 0.0016 'International Tables Vol C Tables 4.2.6.8 and 6.1.1.4'
Eu Eu -0.1578 3.6682 'International Tables Vol C Tables 4.2.6.8 and 6.1.1.4'
I I -0.4742 1.8119 'International Tables Vol C Tables 4.2.6.8 and 6.1.1.4'
O O 0.0106 0.0060 'International Tables Vol C Tables 4.2.6.8 and 6.1.1.4'

loop_
_geom_angle_atom_site_label_1
_geom_angle_atom_site_label_2
_geom_angle_atom_site_label_3
_geom_angle
_geom_angle_site_symmetry_1
_geom_angle_site_symmetry_3
_geom_angle_publ_flag
O1 Eu1 O1 36.8(5) 6 . ?
O1 Eu1 O1 180.0(5) 5 . ?
O1 Eu1 O1 143.2(5) 2 . ?
O1 Eu1 O1 180.0 2 6 ?
O1 Eu1 O1 143.2(5) 5 6 ?
O1 Eu1 O1 36.8(5) 2 5 ?
O2 Eu1 O1 155.8(3) 7_545 2 ?
O2 Eu1 O1 119.0(4) 3_455 . ?
O2 Eu1 O1 155.8(3) 3_455 6 ?
O2 Eu1 O1 61.0(4) 8_445 2 ?
O2 Eu1 O1 119.0(4) 8_445 6 ?
O2 Eu1 O1 119.0(4) 4 2 ?
O2 Eu1 O1 155.8(3) 8_445 . ?
O2 Eu1 O1 24.2(3) 3_455 2 ?
O2 Eu1 O1 24.2(3) 7_545 6 ?
O2 Eu1 O1 119.0(4) 7_545 5 ?
O2 Eu1 O1 24.2(3) 4 . ?
O2 Eu1 O1 24.2(3) 8_445 5 ?
O2 Eu1 O1 61.0(4) 7_545 . ?
O2 Eu1 O1 155.8(3) 4 5 ?
O2 Eu1 O1 61.0(4) 3_455 5 ?
O2 Eu1 O1 61.0(4) 4 6 ?
O2 Eu1 O2 180.0(6) 8_445 4 ?
O2 Eu1 O2 94.9(5) 7_545 8_445 ?
O2 Eu1 O2 85.1(5) 7_545 4 ?
O2 Eu1 O2 180.0 7_545 3_455 ?
O2 Eu1 O2 94.9(5) 4 3_455 ?
O2 Eu1 O2 85.1(5) 8_445 3_455 ?
O3 Eu1 O1 96.6(4) 6 2 ?
O3 Eu1 O1 96.6(4) . 5 ?
O3 Eu1 O1 60.0(4) . 2 ?
O3 Eu1 O1 120.0(4) 5 2 ?
O3 Eu1 O1 60.0(4) 5 6 ?
O3 Eu1 O1 120.0(4) 2 5 ?
O3 Eu1 O1 96.6(4) 5 . ?
O3 Eu1 O1 96.6(4) 2 6 ?
O3 Eu1 O1 83.4(4) 5 5 ?
O3 Eu1 O1 60.0(4) 2 . ?
O3 Eu1 O1 83.4(4) 2 2 ?
O3 Eu1 O1 83.4(4) . . ?
O3 Eu1 O1 120.0(4) 6 . ?
O3 Eu1 O1 120.0(4) . 6 ?
O3 Eu1 O1 83.4(4) 6 6 ?
O3 Eu1 O1 60.0(4) 6 5 ?
O3 Eu1 O2 59.5(3) 2 3_455 ?
O3 Eu1 O2 144.0(3) 2 8_445 ?
O3 Eu1 O2 59.5(3) . 4 ?
O3 Eu1 O2 36.0(3) . 3_455 ?
O3 Eu1 O2 36.0(3) 6 8_445 ?
O3 Eu1 O2 120.5(3) 6 3_455 ?
O3 Eu1 O2 120.5(3) 5 4 ?
O3 Eu1 O2 144.0(3) 5 3_455 ?
O3 Eu1 O2 120.5(3) . 8_445 ?
O3 Eu1 O2 120.5(3) 2 7_545 ?
O3 Eu1 O2 59.5(3) 5 8_445 ?
O3 Eu1 O2 144.0(3) . 7_545 ?
O3 Eu1 O2 144.0(3) 6 4 ?
O3 Eu1 O2 59.5(3) 6 7_545 ?
O3 Eu1 O2 36.0(3) 5 7_545 ?
O3 Eu1 O2 36.0(3) 2 4 ?
O3 Eu1 O3 153.6(5) . 6 ?
O3 Eu1 O3 26.4(5) 2 . ?
O3 Eu1 O3 180.0 2 6 ?
O3 Eu1 O3 26.4(5) 6 5 ?
O3 Eu1 O3 153.6(5) 2 5 ?
O3 Eu1 O3 180.0 . 5 ?
O2 O1 Eu1 77.6(9) 4 . ?
O2 O1 C2 44.9(10) 4 4 ?
O2 O1 C3 148.9(12) 4 . ?
C2 O1 Eu1 119.1(12) 4 . ?
C3 O1 Eu1 114.9(8) . . ?
C3 O1 C2 109.0(12) . 4 ?
O3 O2 Eu1 71.9(6) 3_545 3_545 ?
C1 O2 Eu1 120.3(11) . 3_545 ?
C1 O2 O3 167.6(14) . 3_545 ?
C5 O2 Eu1 118.4(8) 3_545 3_545 ?
C5 O2 O3 58.8(8) 3_545 3_545 ?
C5 O2 C1 112.6(13) 3_545 . ?
C4 O3 Eu1 120.7(9) 2 . ?
C4 O3 C5 111.9(12) 2 . ?
C5 O3 Eu1 111.4(8) . . ?
O1 C1 O2 51.5(11) 4_545 . ?
O1 C1 C3 59.2(13) 4_545 7_545 ?
O2 C1 C3 105.5(13) . 7_545 ?
O1 C2 C5 100.4(13) 4_545 3_545 ?
O1 C3 O1 76.7(11) 6 . ?
O1 C3 C1 37.7(8) . 4 ?
O1 C3 C1 108.1(13) 6 4 ?
O1 C3 C1 37.7(8) 6 7_545 ?
O1 C3 C1 108.1(13) . 7_545 ?
C1 C3 C1 125(2) 7_545 4 ?
O3 C4 C5 111.8(14) 2 . ?
O2 C5 O3 72.0(9) 3_455 . ?
O2 C5 C2 37.7(9) 3_455 3_455 ?
O2 C5 C4 114.7(13) 3_455 . ?
O3 C5 C2 96.2(11) . 3_455 ?
C4 C5 O3 42.7(10) . . ?
C4 C5 C2 132.0(15) . 3_455 ?

loop_
_geom_bond_atom_site_label_1
_geom_bond_atom_site_label_2
_geom_bond_distance
_geom_bond_site_symmetry_2
_geom_bond_publ_flag
Eu1 O1 2.725(12) . ?
Eu1 O1 2.725(12) 6 ?
Eu1 O1 2.725(12) 5 ?
Eu1 O1 2.725(12) 2 ?
Eu1 O2 2.719(12) 8_445 ?
Eu1 O2 2.719(12) 7_545 ?
Eu1 O2 2.719(12) 4 ?
Eu1 O2 2.720(12) 3_455 ?
Eu1 O3 2.715(12) 5 ?
Eu1 O3 2.715(12) . ?
Eu1 O3 2.715(12) 2 ?
Eu1 O3 2.715(12) 6 ?
O1 O2 1.141(16) 4 ?
O1 C2 1.43(2) 4 ?
O1 C3 1.385(15) . ?
O2 O3 1.679(17) 3_545 ?
O2 C1 1.46(2) . ?
O2 C5 1.337(16) 3_545 ?
O3 C4 1.41(2) 2 ?
O3 C5 1.510(17) . ?
C1 C3 1.60(2) 7_545 ?
C2 C5 1.67(2) 3_545 ?
C4 C5 1.45(2) . ?

loop_
_geom_torsion_atom_site_label_1
_geom_torsion_atom_site_label_2
_geom_torsion_atom_site_label_3
_geom_torsion_atom_site_label_4
_geom_torsion
_geom_torsion_site_symmetry_1
_geom_torsion_site_symmetry_2
_geom_torsion_site_symmetry_3
_geom_torsion_site_symmetry_4
_geom_torsion_publ_flag
Eu1 O1 C3 O1 35.8(11) . . . 6 ?
Eu1 O1 C3 C1 57.0(13) . . . 7_545 ?
Eu1 O1 C3 C1 -178.5(18) . . . 4 ?
Eu1 O2 C1 O1 -8.7(17) 3_545 . . 4_545 ?
Eu1 O2 C1 C3 -34.4(19) 3_545 . . 7_545 ?
Eu1 O3 C5 O2 -39.3(9) . . . 3_455 ?
Eu1 O3 C5 C2 -68.6(11) . . . 3_455 ?
Eu1 O3 C5 C4 140.5(14) . . . . ?
O2 O1 C3 O1 144(2) 4 . . 6 ?
O2 O1 C3 C1 -70(3) 4 . . 4 ?
O2 O1 C3 C1 165(2) 4 . . 7_545 ?
O3 O2 C1 O1 160(5) 3_545 . . 4_545 ?
O3 O2 C1 C3 134(5) 3_545 . . 7_545 ?
O3 C4 C5 O2 -43(2) 2 . . 3_455 ?
O3 C4 C5 O3 -43.0(16) 2 . . . ?
O3 C4 C5 C2 -84(2) 2 . . 3_455 ?
C2 O1 C3 O1 172.4(10) 4 . . 6 ?
C2 O1 C3 C1 -166.4(14) 4 . . 7_545 ?
C2 O1 C3 C1 -41.9(16) 4 . . 4 ?
C4 O3 C5 O2 -177.9(14) 2 . . 3_455 ?
C4 O3 C5 C2 152.9(14) 2 . . 3_455 ?
C4 O3 C5 C4 2.0(19) 2 . . . ?
C5 O2 C1 O1 -155.9(16) 3_545 . . 4_545 ?
C5 O2 C1 C3 178.3(13) 3_545 . . 7_545 ?
